data_7105752
loop_
_publ_author_name
'Ke-Jia Wu'
'Gong-Qiang Li'
'Yi Li'
'Li-Xin Dai'
'Shu-Li You'

_publ_section_title
;
 N-Heterocyclic Carbene-Catalyzed Tandem Aza-Benzoin/Michael Reactions: On
 Site Reversal of the Reactivity of N-Boc Imines
;
_journal_name_full Chem.Commun.
_journal_page_first 493
_journal_paper_doi 10.1039/c0cc01769h
_journal_volume 47
_journal_year 2011
_chemical_formula_sum 'C17 H12 Br N O2'
_chemical_formula_weight 342.19
_chemical_name_systematic
;
?
;
_space_group_IT_number 14
_symmetry_cell_setting monoclinic
_symmetry_space_group_name_Hall '-P 2yn'
_symmetry_space_group_name_H-M 'P 1 21/n 1'
_atom_sites_solution_hydrogens geom
_atom_sites_solution_primary direct
_atom_sites_solution_secondary difmap
_audit_creation_method SHELXL-97
_cell_angle_alpha 90.00
_cell_angle_beta 113.623(3)
_cell_angle_gamma 90.00
_cell_formula_units_Z 4
_cell_length_a 11.978(2)
_cell_length_b 11.514(2)
_cell_length_c 12.103(2)
_cell_measurement_reflns_used 2053
_cell_measurement_temperature 293(2)
_cell_measurement_theta_max 50.077
_cell_measurement_theta_min 5.128
_cell_volume 1529.3(4)
_computing_cell_refinement 'Bruker SMART'
_computing_data_collection 'Bruker SMART'
_computing_data_reduction 'Bruker SHELXTL'
_computing_molecular_graphics 'Bruker SHELXTL'
_computing_publication_material 'Bruker SHELXTL'
_computing_structure_refinement 'SHELXL-97 (Sheldrick, 1997)'
_computing_structure_solution 'SHELXS-97 (Sheldrick, 1990)'
_diffrn_ambient_temperature 293(2)
_diffrn_measured_fraction_theta_full 0.991
_diffrn_measured_fraction_theta_max 0.991
_diffrn_measurement_device_type 'CCD area detector'
_diffrn_measurement_method 'phi and omega scans'
_diffrn_radiation_monochromator graphite
_diffrn_radiation_source 'fine-focus sealed tube'
_diffrn_radiation_type MoK\a
_diffrn_radiation_wavelength 0.71073
_diffrn_reflns_av_R_equivalents 0.0528
_diffrn_reflns_av_sigmaI/netI 0.0747
_diffrn_reflns_limit_h_max 15
_diffrn_reflns_limit_h_min -12
_diffrn_reflns_limit_k_max 14
_diffrn_reflns_limit_k_min -13
_diffrn_reflns_limit_l_max 15
_diffrn_reflns_limit_l_min -13
_diffrn_reflns_number 9025
_diffrn_reflns_theta_full 27.50
_diffrn_reflns_theta_max 27.50
_diffrn_reflns_theta_min 2.02
_exptl_absorpt_coefficient_mu 2.691
_exptl_absorpt_correction_T_max 1.0000
_exptl_absorpt_correction_T_min 0.4856
_exptl_absorpt_correction_type empirical
_exptl_absorpt_process_details sadabs
_exptl_crystal_colour colorless
_exptl_crystal_density_diffrn 1.486
_exptl_crystal_density_method 'not measured'
_exptl_crystal_description prismatic
_exptl_crystal_F_000 688
_exptl_crystal_size_max 0.452
_exptl_crystal_size_mid 0.380
_exptl_crystal_size_min 0.287
_refine_diff_density_max 0.548
_refine_diff_density_min -0.541
_refine_diff_density_rms 0.065
_refine_ls_extinction_coef 0.0289(17)
_refine_ls_extinction_expression Fc^*^=kFc[1+0.001xFc^2^\l^3^/sin(2\q)]^-1/4^
_refine_ls_extinction_method SHELXL
_refine_ls_goodness_of_fit_ref 0.853
_refine_ls_hydrogen_treatment mixed
_refine_ls_matrix_type full
_refine_ls_number_parameters 195
_refine_ls_number_reflns 3484
_refine_ls_number_restraints 1
_refine_ls_restrained_S_all 0.853
_refine_ls_R_factor_all 0.0901
_refine_ls_R_factor_gt 0.0480
_refine_ls_shift/su_max 0.001
_refine_ls_shift/su_mean 0.000
_refine_ls_structure_factor_coef Fsqd
_refine_ls_weighting_details 'calc w=1/[\s^2^(Fo^2^)+(0.0629P)^2^+0.0000P] where P=(Fo^2^+2Fc^2^)/3'
_refine_ls_weighting_scheme calc
_refine_ls_wR_factor_gt 0.1108
_refine_ls_wR_factor_ref 0.1200
_reflns_number_gt 1884
_reflns_number_total 3484
_reflns_threshold_expression >2sigma(I)
_cod_data_source_file C0CC01769H.TXT
_cod_data_source_block cd29258
_cod_depositor_comments
;
The following automatic conversions were performed:
'_symmetry_cell_setting' value 'Monoclinic' changed to 'monoclinic'
according to '/home/saulius/struct/CIF-dictionaries/cif_core.dic'
dictionary named 'cif_core.dic' version 2.4.1 from 2010-06-29.

Automatic conversion script
Id: cif_fix_enum 1527 2010-12-29 10:47:43Z saulius 
;
_cod_original_cell_volume 1529.4(4)
_cod_original_sg_symbol_H-M P2(1)/n
_cod_database_code 7105752

loop_
_symmetry_equiv_pos_as_xyz
'x, y, z'
'-x+1/2, y+1/2, -z+1/2'
'-x, -y, -z'
'x-1/2, -y-1/2, z-1/2'

loop_
_atom_site_label
_atom_site_type_symbol
_atom_site_fract_x
_atom_site_fract_y
_atom_site_fract_z
_atom_site_U_iso_or_equiv
_atom_site_adp_type
_atom_site_occupancy
_atom_site_symmetry_multiplicity
_atom_site_calc_flag
_atom_site_refinement_flags
_atom_site_disorder_assembly
_atom_site_disorder_group
Br Br 0.88515(4) 0.90066(4) -0.24051(4) 0.0888(3) Uani 1 1 d . . .
O1 O 0.57270(17) 0.45905(17) 0.16122(16) 0.0398(5) Uani 1 1 d . . .
O2 O 0.4532(2) 0.8523(2) -0.0202(2) 0.0629(7) Uani 1 1 d . . .
N1 N 0.5821(2) 0.6286(2) 0.0687(2) 0.0344(6) Uani 1 1 d D . .
C1 C 0.6137(2) 0.5574(3) 0.1632(2) 0.0332(6) Uani 1 1 d . . .
C2 C 0.7065(3) 0.6161(2) 0.2708(3) 0.0403(7) Uani 1 1 d . . .
H2A H 0.7846 0.5771 0.2958 0.048 Uiso 1 1 calc R . .
H2B H 0.6811 0.6153 0.3375 0.048 Uiso 1 1 calc R . .
C3 C 0.7157(2) 0.7410(2) 0.2317(2) 0.0322(7) Uani 1 1 d . . .
H3 H 0.8007 0.7613 0.2495 0.039 Uiso 1 1 calc R . .
C4 C 0.6376(2) 0.7429(2) 0.0925(2) 0.0325(7) Uani 1 1 d . . .
C5 C 0.5359(3) 0.8327(2) 0.0756(3) 0.0396(7) Uani 1 1 d . . .
C6 C 0.5578(3) 0.8827(2) 0.1931(3) 0.0400(7) Uani 1 1 d . . .
C7 C 0.6582(3) 0.8303(2) 0.2819(3) 0.0362(7) Uani 1 1 d . . .
C8 C 0.6940(3) 0.8650(3) 0.4000(3) 0.0567(9) Uani 1 1 d . . .
H8 H 0.7603 0.8301 0.4608 0.068 Uiso 1 1 calc R . .
C9 C 0.6304(4) 0.9520(4) 0.4267(4) 0.0825(13) Uani 1 1 d . . .
H9 H 0.6555 0.9773 0.5060 0.099 Uiso 1 1 calc R . .
C10 C 0.5289(4) 1.0031(4) 0.3372(4) 0.0833(13) Uani 1 1 d . . .
H10 H 0.4863 1.0609 0.3575 0.100 Uiso 1 1 calc R . .
C11 C 0.4917(3) 0.9690(3) 0.2201(3) 0.0629(10) Uani 1 1 d . . .
H11 H 0.4239 1.0025 0.1599 0.075 Uiso 1 1 calc R . .
C12 C 0.7035(2) 0.7740(2) 0.0135(3) 0.0336(7) Uani 1 1 d . . .
C13 C 0.6693(3) 0.7282(3) -0.1005(3) 0.0525(9) Uani 1 1 d . . .
H13 H 0.6088 0.6717 -0.1269 0.063 Uiso 1 1 calc R . .
C14 C 0.7232(3) 0.7646(3) -0.1764(3) 0.0620(10) Uani 1 1 d . . .
H14 H 0.6988 0.7334 -0.2534 0.074 Uiso 1 1 calc R . .
C15 C 0.8126(3) 0.8468(3) -0.1370(3) 0.0533(9) Uani 1 1 d . . .
C16 C 0.8486(3) 0.8932(3) -0.0246(3) 0.0637(10) Uani 1 1 d . . .
H16 H 0.9093 0.9495 0.0015 0.076 Uiso 1 1 calc R . .
C17 C 0.7939(3) 0.8558(3) 0.0507(3) 0.0541(9) Uani 1 1 d . . .
H17 H 0.8192 0.8869 0.1279 0.065 Uiso 1 1 calc R . .
H1 H 0.533(2) 0.609(2) -0.0011(18) 0.041(9) Uiso 1 1 d D . .

loop_
_atom_site_aniso_label
_atom_site_aniso_U_11
_atom_site_aniso_U_22
_atom_site_aniso_U_33
_atom_site_aniso_U_23
_atom_site_aniso_U_13
_atom_site_aniso_U_12
Br 0.0787(4) 0.1365(5) 0.0661(3) 0.0174(3) 0.0448(3) -0.0119(3)
O1 0.0429(12) 0.0370(12) 0.0269(11) 0.0001(9) 0.0009(9) -0.0090(10)
O2 0.0507(14) 0.0769(16) 0.0376(14) 0.0050(12) -0.0068(12) 0.0175(13)
N1 0.0342(14) 0.0376(14) 0.0172(12) -0.0021(11) -0.0044(11) -0.0116(11)
C1 0.0267(15) 0.0378(17) 0.0266(15) -0.0020(13) 0.0019(12) -0.0009(13)
C2 0.0410(18) 0.0404(17) 0.0241(15) -0.0006(13) -0.0031(13) -0.0003(14)
C3 0.0264(15) 0.0397(17) 0.0219(14) -0.0015(12) 0.0006(12) -0.0054(12)
C4 0.0312(16) 0.0332(16) 0.0238(15) -0.0024(12) 0.0013(12) -0.0052(12)
C5 0.0329(17) 0.0418(18) 0.0361(18) 0.0070(14) 0.0054(14) -0.0012(14)
C6 0.0422(18) 0.0404(17) 0.0376(17) 0.0043(15) 0.0164(15) 0.0031(14)
C7 0.0381(16) 0.0378(17) 0.0303(16) -0.0013(14) 0.0111(13) -0.0047(14)
C8 0.066(2) 0.069(2) 0.0285(17) -0.0050(17) 0.0117(16) 0.0076(19)
C9 0.111(4) 0.092(3) 0.048(2) -0.015(2) 0.035(3) 0.021(3)
C10 0.103(3) 0.091(3) 0.065(3) -0.004(2) 0.043(3) 0.039(3)
C11 0.064(2) 0.069(2) 0.058(2) 0.010(2) 0.0262(19) 0.022(2)
C12 0.0332(16) 0.0338(15) 0.0271(15) 0.0009(13) 0.0049(13) -0.0015(13)
C13 0.062(2) 0.059(2) 0.0330(18) -0.0100(16) 0.0155(16) -0.0221(17)
C14 0.079(3) 0.074(2) 0.0345(19) -0.0098(18) 0.0247(19) -0.014(2)
C15 0.052(2) 0.068(2) 0.045(2) 0.0050(18) 0.0246(17) -0.0109(19)
C16 0.059(2) 0.080(3) 0.054(2) -0.011(2) 0.0249(19) -0.0325(19)
C17 0.060(2) 0.061(2) 0.0394(19) -0.0151(17) 0.0186(17) -0.0237(18)

loop_
_atom_type_symbol
_atom_type_description
_atom_type_scat_dispersion_real
_atom_type_scat_dispersion_imag
_atom_type_scat_source
C C 0.0033 0.0016 'International Tables Vol C Tables 4.2.6.8 and 6.1.1.4'
H H 0.0000 0.0000 'International Tables Vol C Tables 4.2.6.8 and 6.1.1.4'
N N 0.0061 0.0033 'International Tables Vol C Tables 4.2.6.8 and 6.1.1.4'
O O 0.0106 0.0060 'International Tables Vol C Tables 4.2.6.8 and 6.1.1.4'
Br Br -0.2901 2.4595 'International Tables Vol C Tables 4.2.6.8 and 6.1.1.4'

loop_
_geom_angle_atom_site_label_1
_geom_angle_atom_site_label_2
_geom_angle_atom_site_label_3
_geom_angle
_geom_angle_site_symmetry_1
_geom_angle_site_symmetry_3
_geom_angle_publ_flag
C1 N1 C4 116.0(2) . . ?
C1 N1 H1 122.4(19) . . ?
C4 N1 H1 121.6(19) . . ?
O1 C1 N1 125.1(2) . . ?
O1 C1 C2 125.8(3) . . ?
N1 C1 C2 109.1(2) . . ?
C1 C2 C3 106.0(2) . . ?
C1 C2 H2A 110.5 . . ?
C3 C2 H2A 110.5 . . ?
C1 C2 H2B 110.5 . . ?
C3 C2 H2B 110.5 . . ?
H2A C2 H2B 108.7 . . ?
C7 C3 C2 114.7(2) . . ?
C7 C3 C4 104.7(2) . . ?
C2 C3 C4 105.0(2) . . ?
C7 C3 H3 110.7 . . ?
C2 C3 H3 110.7 . . ?
C4 C3 H3 110.7 . . ?
N1 C4 C12 113.9(2) . . ?
N1 C4 C5 107.8(2) . . ?
C12 C4 C5 110.0(2) . . ?
N1 C4 C3 103.3(2) . . ?
C12 C4 C3 116.5(2) . . ?
C5 C4 C3 104.5(2) . . ?
O2 C5 C6 128.3(3) . . ?
O2 C5 C4 123.5(3) . . ?
C6 C5 C4 108.1(2) . . ?
C11 C6 C7 121.9(3) . . ?
C11 C6 C5 128.0(3) . . ?
C7 C6 C5 110.1(3) . . ?
C8 C7 C6 119.3(3) . . ?
C8 C7 C3 128.3(3) . . ?
C6 C7 C3 112.4(3) . . ?
C9 C8 C7 119.0(3) . . ?
C9 C8 H8 120.5 . . ?
C7 C8 H8 120.5 . . ?
C8 C9 C10 121.2(4) . . ?
C8 C9 H9 119.4 . . ?
C10 C9 H9 119.4 . . ?
C11 C10 C9 120.5(3) . . ?
C11 C10 H10 119.8 . . ?
C9 C10 H10 119.8 . . ?
C10 C11 C6 118.1(3) . . ?
C10 C11 H11 120.9 . . ?
C6 C11 H11 120.9 . . ?
C17 C12 C13 118.1(3) . . ?
C17 C12 C4 120.1(3) . . ?
C13 C12 C4 121.6(3) . . ?
C12 C13 C14 121.3(3) . . ?
C12 C13 H13 119.4 . . ?
C14 C13 H13 119.4 . . ?
C15 C14 C13 119.2(3) . . ?
C15 C14 H14 120.4 . . ?
C13 C14 H14 120.4 . . ?
C16 C15 C14 120.8(3) . . ?
C16 C15 Br 119.2(3) . . ?
C14 C15 Br 120.0(3) . . ?
C15 C16 C17 119.4(3) . . ?
C15 C16 H16 120.3 . . ?
C17 C16 H16 120.3 . . ?
C12 C17 C16 121.2(3) . . ?
C12 C17 H17 119.4 . . ?
C16 C17 H17 119.4 . . ?

loop_
_geom_bond_atom_site_label_1
_geom_bond_atom_site_label_2
_geom_bond_distance
_geom_bond_site_symmetry_2
_geom_bond_publ_flag
Br C15 1.893(3) . ?
O1 C1 1.231(3) . ?
O2 C5 1.207(3) . ?
N1 C1 1.332(4) . ?
N1 C4 1.449(3) . ?
N1 H1 0.846(17) . ?
C1 C2 1.492(4) . ?
C2 C3 1.532(4) . ?
C2 H2A 0.9700 . ?
C2 H2B 0.9700 . ?
C3 C7 1.495(4) . ?
C3 C4 1.566(4) . ?
C3 H3 0.9800 . ?
C4 C12 1.507(4) . ?
C4 C5 1.547(4) . ?
C5 C6 1.458(4) . ?
C6 C11 1.388(4) . ?
C6 C7 1.390(4) . ?
C7 C8 1.377(4) . ?
C8 C9 1.373(5) . ?
C8 H8 0.9300 . ?
C9 C10 1.394(5) . ?
C9 H9 0.9300 . ?
C10 C11 1.362(5) . ?
C10 H10 0.9300 . ?
C11 H11 0.9300 . ?
C12 C17 1.368(4) . ?
C12 C13 1.378(4) . ?
C13 C14 1.382(4) . ?
C13 H13 0.9300 . ?
C14 C15 1.364(5) . ?
C14 H14 0.9300 . ?
C15 C16 1.361(5) . ?
C16 C17 1.387(4) . ?
C16 H16 0.9300 . ?
C17 H17 0.9300 . ?

loop_
_geom_hbond_atom_site_label_D
_geom_hbond_atom_site_label_H
_geom_hbond_atom_site_label_A
_geom_hbond_distance_DH
_geom_hbond_distance_HA
_geom_hbond_distance_DA
_geom_hbond_angle_DHA
_geom_hbond_site_symmetry_A
N1 H1 O1 0.846(17) 2.000(18) 2.840(3) 172(3) 3_665

loop_
_geom_torsion_atom_site_label_1
_geom_torsion_atom_site_label_2
_geom_torsion_atom_site_label_3
_geom_torsion_atom_site_label_4
_geom_torsion
_geom_torsion_site_symmetry_1
_geom_torsion_site_symmetry_2
_geom_torsion_site_symmetry_3
_geom_torsion_site_symmetry_4
_geom_torsion_publ_flag
C4 N1 C1 O1 177.2(3) . . . . ?
C4 N1 C1 C2 -2.9(3) . . . . ?
O1 C1 C2 C3 -173.2(3) . . . . ?
N1 C1 C2 C3 6.9(3) . . . . ?
C1 C2 C3 C7 106.4(3) . . . . ?
C1 C2 C3 C4 -7.9(3) . . . . ?
C1 N1 C4 C12 125.1(3) . . . . ?
C1 N1 C4 C5 -112.5(3) . . . . ?
C1 N1 C4 C3 -2.3(3) . . . . ?
C7 C3 C4 N1 -114.9(2) . . . . ?
C2 C3 C4 N1 6.2(3) . . . . ?
C7 C3 C4 C12 119.4(2) . . . . ?
C2 C3 C4 C12 -119.4(3) . . . . ?
C7 C3 C4 C5 -2.2(3) . . . . ?
C2 C3 C4 C5 119.0(2) . . . . ?
N1 C4 C5 O2 -65.9(4) . . . . ?
C12 C4 C5 O2 58.8(4) . . . . ?
C3 C4 C5 O2 -175.4(3) . . . . ?
N1 C4 C5 C6 112.5(2) . . . . ?
C12 C4 C5 C6 -122.8(2) . . . . ?
C3 C4 C5 C6 3.0(3) . . . . ?
O2 C5 C6 C11 -3.7(5) . . . . ?
C4 C5 C6 C11 178.0(3) . . . . ?
O2 C5 C6 C7 175.5(3) . . . . ?
C4 C5 C6 C7 -2.8(3) . . . . ?
C11 C6 C7 C8 -0.4(5) . . . . ?
C5 C6 C7 C8 -179.7(3) . . . . ?
C11 C6 C7 C3 -179.4(3) . . . . ?
C5 C6 C7 C3 1.3(3) . . . . ?
C2 C3 C7 C8 67.3(4) . . . . ?
C4 C3 C7 C8 -178.2(3) . . . . ?
C2 C3 C7 C6 -113.9(3) . . . . ?
C4 C3 C7 C6 0.6(3) . . . . ?
C6 C7 C8 C9 -1.0(5) . . . . ?
C3 C7 C8 C9 177.8(3) . . . . ?
C7 C8 C9 C10 1.8(6) . . . . ?
C8 C9 C10 C11 -1.2(7) . . . . ?
C9 C10 C11 C6 -0.2(6) . . . . ?
C7 C6 C11 C10 1.0(5) . . . . ?
C5 C6 C11 C10 -179.8(3) . . . . ?
N1 C4 C12 C17 -156.6(3) . . . . ?
C5 C4 C12 C17 82.2(3) . . . . ?
C3 C4 C12 C17 -36.5(4) . . . . ?
N1 C4 C12 C13 28.1(4) . . . . ?
C5 C4 C12 C13 -93.1(3) . . . . ?
C3 C4 C12 C13 148.3(3) . . . . ?
C17 C12 C13 C14 -0.9(5) . . . . ?
C4 C12 C13 C14 174.4(3) . . . . ?
C12 C13 C14 C15 0.5(5) . . . . ?
C13 C14 C15 C16 -0.2(6) . . . . ?
C13 C14 C15 Br -178.5(3) . . . . ?
C14 C15 C16 C17 0.3(6) . . . . ?
Br C15 C16 C17 178.6(3) . . . . ?
C13 C12 C17 C16 1.0(5) . . . . ?
C4 C12 C17 C16 -174.4(3) . . . . ?
C15 C16 C17 C12 -0.7(6) . . . . ?
